data_2201084
loop_
_publ_author_name
'Cabeza, Javier A.'
'Garc\'ia-Granda, Santiago'
'P\'erez-Priede, Monica'
'Van der Maelen, Juan Francisco'

_publ_section_title
Bis(\m-\h^2^-benzene-1,2-dithiolato-\k^3^<i>S,S</i>':<i>S</i>')bis[(\h^6^-<i>p</i>-cymene)ruthenium(II)]
_journal_issue 5
_journal_name_full 'Acta Crystallographica Section E'
_journal_page_first m189
_journal_page_last m190
_journal_paper_doi 10.1107/S1600536802005998
_journal_volume 58
_journal_year 2002
_chemical_formula_iupac '[Ru2 (C10 H14)2 (C6 H4 S2)2]'
_chemical_formula_moiety 'C32 H36 Ru2 S4'
_chemical_formula_sum 'C32 H36 Ru2 S4'
_chemical_formula_weight 750.98
_chemical_name_systematic
;
Bis(\m-\h^2^-benzene-1,2-dithiolato-\k^3^S,S':S')bis[(\h^6^-p-
cymene)ruthenium(II)]
;
_space_group_IT_number 2
_symmetry_cell_setting triclinic
_symmetry_space_group_name_Hall '-P 1'
_symmetry_space_group_name_H-M 'P -1'
_atom_sites_solution_hydrogens geom
_atom_sites_solution_primary direct
_atom_sites_solution_secondary difmap
_cell_angle_alpha 65.42(4)
_cell_angle_beta 82.57(3)
_cell_angle_gamma 76.34(6)
_cell_formula_units_Z 1
_cell_length_a 8.237(5)
_cell_length_b 9.813(6)
_cell_length_c 10.237(3)
_cell_measurement_reflns_used 25
_cell_measurement_temperature 293(2)
_cell_measurement_theta_max 15
_cell_measurement_theta_min 10
_cell_volume 730.7(7)
_computing_cell_refinement 'CRYSDA (Beurskens et al., 1992)'
_computing_data_collection 'CAD-4 EXPRESS (Enraf-Nonius, 1994)'
_computing_data_reduction 'REFLEX (Garc\'ia-Granda et al., 1999)'
_computing_molecular_graphics 'EUCLID (Spek, 1982)'
_computing_publication_material SHELXL97
_computing_structure_refinement 'SHELXL97 (Sheldrick, 1997)'
_computing_structure_solution 'DIRDIF (Beurskens et al., 1992)'
_diffrn_ambient_temperature 293(2)
_diffrn_measured_fraction_theta_full 0.999
_diffrn_measured_fraction_theta_max 0.999
_diffrn_measurement_device_type 'Nonius CAD-4'
_diffrn_measurement_method \w-2\q
_diffrn_radiation_monochromator graphite
_diffrn_radiation_source 'fine-focus sealed tube'
_diffrn_radiation_type MoK\a
_diffrn_radiation_wavelength 0.71073
_diffrn_reflns_av_R_equivalents 0.036
_diffrn_reflns_av_sigmaI/netI 0.091
_diffrn_reflns_limit_h_max 10
_diffrn_reflns_limit_h_min -10
_diffrn_reflns_limit_k_max 12
_diffrn_reflns_limit_k_min -10
_diffrn_reflns_limit_l_max 12
_diffrn_reflns_limit_l_min 0
_diffrn_reflns_number 3022
_diffrn_reflns_theta_full 25.98
_diffrn_reflns_theta_max 25.98
_diffrn_reflns_theta_min 2.19
_diffrn_standards_decay_% 3.58
_diffrn_standards_interval_count 200
_diffrn_standards_interval_time 60
_diffrn_standards_number 3
_exptl_absorpt_coefficient_mu 1.341
_exptl_absorpt_correction_T_max 0.957
_exptl_absorpt_correction_T_min 0.762
_exptl_absorpt_correction_type refdelf
_exptl_absorpt_process_details '(SHELXA; Sheldrick, 1997)'
_exptl_crystal_colour 'Dark red'
_exptl_crystal_density_diffrn 1.706
_exptl_crystal_density_method 'not measured'
_exptl_crystal_description Plate
_exptl_crystal_F_000 380
_exptl_crystal_size_max 0.330
_exptl_crystal_size_mid 0.165
_exptl_crystal_size_min 0.033
_refine_diff_density_max 0.85
_refine_diff_density_min -0.69
_refine_ls_extinction_method none
_refine_ls_goodness_of_fit_ref 1.02
_refine_ls_hydrogen_treatment constr
_refine_ls_matrix_type full
_refine_ls_number_parameters 175
_refine_ls_number_reflns 2855
_refine_ls_number_restraints 0
_refine_ls_restrained_S_all 1.02
_refine_ls_R_factor_all 0.095
_refine_ls_R_factor_gt 0.041
_refine_ls_shift/su_max <0.001
_refine_ls_shift/su_mean <0.001
_refine_ls_structure_factor_coef Fsqd
_refine_ls_weighting_details 'w = 1/[\s^2^(Fo^2^)+(0.0492P)^2^] where P = (Fo^2^+2Fc^2^)/3'
_refine_ls_weighting_scheme calc
_refine_ls_wR_factor_gt 0.089
_refine_ls_wR_factor_ref 0.105
_reflns_number_gt 1907
_reflns_number_total 2855
_reflns_threshold_expression I>2\s(I)
_cod_data_source_file ci6110.cif
_cod_data_source_block I
_cod_depositor_comments
;
The following automatic conversions were performed:
'_symmetry_cell_setting' value 'Triclinic' changed to 'triclinic'
according to '/home/saulius/struct/CIF-dictionaries/cif_core.dic'
dictionary named 'cif_core.dic' version 2.4.1 from 2010-06-29.

Automatic conversion script
Id: cif_fix_enum 1527 2010-12-29 10:47:43Z saulius 

The following automatic conversions were performed:

'_symmetry_cell_setting' value 'Triclinic' changed to 'triclinic'
according to /home/saulius/struct/CIF-dictionaries/cif_core.dic
dictionary named 'cif_core.dic' version 2.4.1 from 2010-06-29.

Automatic conversion script
Id: cif_fix_values 1715 2011-07-08 13:25:40Z adriana 
;
_cod_original_cell_volume 730.8(7)
_cod_database_code 2201084

loop_
_symmetry_equiv_pos_as_xyz
'x, y, z'
'-x, -y, -z'

loop_
_atom_site_label
_atom_site_fract_x
_atom_site_fract_y
_atom_site_fract_z
_atom_site_U_iso_or_equiv
_atom_site_adp_type
_atom_site_calc_flag
_atom_site_refinement_flags
_atom_site_occupancy
_atom_site_disorder_assembly
_atom_site_disorder_group
_atom_site_type_symbol
Ru1 0.08675(7) 0.39535(6) 0.38958(5) 0.02391(16) Uani d . 1 . . Ru
S1 0.17289(19) 0.53716(17) 0.50139(15) 0.0268(3) Uani d . 1 . . S
S2 -0.1395(2) 0.81122(18) 0.38122(16) 0.0351(4) Uani d . 1 . . S
C1 0.0610(8) 0.8274(7) 0.2998(6) 0.0303(14) Uani d . 1 . . C
C2 0.0841(10) 0.9543(7) 0.1756(7) 0.0432(18) Uani d . 1 . . C
H2 -0.0074 1.0308 0.1336 0.047(7) Uiso calc R 1 . . H
C3 0.2405(11) 0.9673(9) 0.1148(8) 0.059(2) Uani d . 1 . . C
H3 0.2534 1.0512 0.0301 0.047(7) Uiso calc R 1 . . H
C4 0.3810(10) 0.8571(8) 0.1773(8) 0.0493(19) Uani d . 1 . . C
H4 0.4874 0.8708 0.1386 0.047(7) Uiso calc R 1 . . H
C5 0.3606(8) 0.7277(8) 0.2971(7) 0.0383(16) Uani d . 1 . . C
H5 0.4525 0.6513 0.3383 0.047(7) Uiso calc R 1 . . H
C6 0.1993(8) 0.7127(7) 0.3559(6) 0.0281(13) Uani d . 1 . . C
C7 -0.2007(9) 0.5887(8) 0.1364(7) 0.0479(19) Uani d . 1 . . C
H7A -0.2818 0.5261 0.1556 0.084(10) Uiso calc R 1 . . H
H7B -0.1976 0.6533 0.0358 0.084(10) Uiso calc R 1 . . H
H7C -0.2308 0.6510 0.1909 0.084(10) Uiso calc R 1 . . H
C8 -0.0340(8) 0.4897(8) 0.1781(6) 0.0370(16) Uani d . 1 . . C
C9 -0.0118(8) 0.3266(7) 0.2412(7) 0.0360(15) Uani d . 1 . . C
H9 -0.1032 0.2816 0.2532 0.047(7) Uiso calc R 1 . . H
C10 0.1449(8) 0.2336(7) 0.2852(6) 0.0312(14) Uani d . 1 . . C
H10 0.1544 0.1280 0.3285 0.047(7) Uiso calc R 1 . . H
C11 0.2901(8) 0.2954(7) 0.2659(6) 0.0306(14) Uani d . 1 . . C
C12 0.2665(8) 0.4557(7) 0.2059(6) 0.0295(14) Uani d . 1 . . C
H12 0.3578 0.5005 0.1949 0.047(7) Uiso calc R 1 . . H
C13 0.1079(8) 0.5519(7) 0.1614(6) 0.0324(15) Uani d . 1 . . C
H13 0.0981 0.6576 0.1206 0.047(7) Uiso calc R 1 . . H
C14 0.4597(8) 0.1942(7) 0.3057(7) 0.0338(15) Uani d . 1 . . C
H14 0.4437 0.0884 0.3547 0.032(17) Uiso calc R 1 . . H
C15 0.5498(9) 0.2258(8) 0.4069(7) 0.0461(18) Uani d . 1 . . C
H15A 0.6561 0.1565 0.4283 0.084(10) Uiso calc R 1 . . H
H15B 0.4838 0.2116 0.4943 0.084(10) Uiso calc R 1 . . H
H15C 0.5665 0.3292 0.3623 0.084(10) Uiso calc R 1 . . H
C16 0.5650(9) 0.2064(10) 0.1683(8) 0.061(2) Uani d . 1 . . C
H16A 0.6731 0.1411 0.1928 0.084(10) Uiso calc R 1 . . H
H16B 0.5776 0.3103 0.1148 0.084(10) Uiso calc R 1 . . H
H16C 0.5104 0.1753 0.1109 0.084(10) Uiso calc R 1 . . H

loop_
_atom_site_aniso_label
_atom_site_aniso_U_11
_atom_site_aniso_U_22
_atom_site_aniso_U_33
_atom_site_aniso_U_12
_atom_site_aniso_U_13
_atom_site_aniso_U_23
Ru1 0.0241(3) 0.0240(3) 0.0240(2) -0.00434(18) -0.00088(18) -0.01013(19)
S1 0.0249(8) 0.0311(8) 0.0244(7) -0.0062(7) -0.0013(6) -0.0108(7)
S2 0.0324(9) 0.0306(9) 0.0303(8) -0.0008(7) -0.0017(7) -0.0032(7)
C1 0.040(4) 0.027(3) 0.028(3) -0.011(3) 0.002(3) -0.012(3)
C2 0.062(5) 0.025(3) 0.041(4) -0.014(3) 0.002(4) -0.010(3)
C3 0.087(7) 0.041(4) 0.046(4) -0.034(5) 0.031(5) -0.013(4)
C4 0.052(5) 0.047(5) 0.055(5) -0.031(4) 0.020(4) -0.021(4)
C5 0.035(4) 0.042(4) 0.046(4) -0.015(3) 0.006(3) -0.024(3)
C6 0.034(4) 0.031(3) 0.025(3) -0.013(3) 0.000(3) -0.013(3)
C7 0.038(4) 0.059(5) 0.041(4) 0.006(4) -0.012(3) -0.020(4)
C8 0.038(4) 0.047(4) 0.027(3) 0.002(3) -0.005(3) -0.021(3)
C9 0.038(4) 0.039(4) 0.039(4) -0.010(3) -0.001(3) -0.022(3)
C10 0.035(4) 0.029(3) 0.036(3) -0.007(3) 0.001(3) -0.019(3)
C11 0.032(4) 0.035(4) 0.032(3) -0.007(3) 0.001(3) -0.021(3)
C12 0.032(4) 0.034(3) 0.027(3) -0.012(3) 0.003(3) -0.014(3)
C13 0.043(4) 0.029(3) 0.022(3) -0.005(3) 0.001(3) -0.009(3)
C14 0.029(4) 0.032(4) 0.042(4) -0.004(3) -0.002(3) -0.017(3)
C15 0.039(4) 0.053(4) 0.048(4) -0.008(3) -0.009(3) -0.020(4)
C16 0.036(4) 0.087(6) 0.061(5) 0.006(4) 0.003(4) -0.040(5)

loop_
_atom_type_symbol
_atom_type_description
_atom_type_scat_dispersion_real
_atom_type_scat_dispersion_imag
_atom_type_scat_source
C C 0.0033 0.0016 'International Tables Vol C Tables 4.2.6.8 and 6.1.1.4'
H H 0.0000 0.0000 'International Tables Vol C Tables 4.2.6.8 and 6.1.1.4'
Ru Ru -1.2594 0.8363 'International Tables Vol C Tables 4.2.6.8 and 6.1.1.4'
S S 0.1246 0.1234 'International Tables Vol C Tables 4.2.6.8 and 6.1.1.4'

loop_
_geom_angle_atom_site_label_1
_geom_angle_atom_site_label_2
_geom_angle_atom_site_label_3
_geom_angle_site_symmetry_1
_geom_angle_site_symmetry_3
_geom_angle
C10 Ru1 C12 . . 66.2(2)
C10 Ru1 C9 . . 37.1(2)
C12 Ru1 C9 . . 78.5(2)
C10 Ru1 C13 . . 78.8(2)
C12 Ru1 C13 . . 37.6(2)
C9 Ru1 C13 . . 66.5(2)
C10 Ru1 C8 . . 67.6(2)
C12 Ru1 C8 . . 67.2(2)
C9 Ru1 C8 . . 37.6(2)
C13 Ru1 C8 . . 36.8(2)
C10 Ru1 C11 . . 37.2(2)
C12 Ru1 C11 . . 36.7(2)
C9 Ru1 C11 . . 67.2(2)
C13 Ru1 C11 . . 67.3(2)
C8 Ru1 C11 . . 80.2(2)
C10 Ru1 S1 . 2_566 126.15(17)
C12 Ru1 S1 . 2_566 148.78(17)
C9 Ru1 S1 . 2_566 96.85(18)
C13 Ru1 S1 . 2_566 112.16(18)
C8 Ru1 S1 . 2_566 90.12(17)
C11 Ru1 S1 . 2_566 163.21(16)
C10 Ru1 S2 . 2_566 90.39(17)
C12 Ru1 S2 . 2_566 126.29(17)
C9 Ru1 S2 . 2_566 111.65(18)
C13 Ru1 S2 . 2_566 163.45(16)
C8 Ru1 S2 . 2_566 147.87(19)
C11 Ru1 S2 . 2_566 96.50(17)
S1 Ru1 S2 2_566 2_566 84.33(8)
C10 Ru1 S1 . . 151.04(17)
C12 Ru1 S1 . . 94.91(17)
C9 Ru1 S1 . . 164.62(17)
C13 Ru1 S1 . . 99.85(17)
C8 Ru1 S1 . . 127.01(18)
C11 Ru1 S1 . . 115.27(17)
S1 Ru1 S1 2_566 . 81.51(7)
S2 Ru1 S1 2_566 . 83.48(7)
C6 S1 Ru1 . 2_566 103.6(2)
C6 S1 Ru1 . . 104.32(19)
Ru1 S1 Ru1 2_566 . 98.49(7)
C1 S2 Ru1 . 2_566 104.1(2)
C6 C1 C2 . . 118.2(6)
C6 C1 S2 . . 121.0(5)
C2 C1 S2 . . 120.9(5)
C3 C2 C1 . . 120.4(7)
C3 C2 H2 . . 119.8
C1 C2 H2 . . 119.8
C2 C3 C4 . . 121.3(7)
C2 C3 H3 . . 119.4
C4 C3 H3 . . 119.4
C5 C4 C3 . . 119.3(7)
C5 C4 H4 . . 120.4
C3 C4 H4 . . 120.4
C4 C5 C6 . . 119.0(7)
C4 C5 H5 . . 120.5
C6 C5 H5 . . 120.5
C1 C6 C5 . . 121.6(6)
C1 C6 S1 . . 119.9(5)
C5 C6 S1 . . 118.4(5)
C8 C7 H7A . . 109.5
C8 C7 H7B . . 109.5
H7A C7 H7B . . 109.5
C8 C7 H7C . . 109.5
H7A C7 H7C . . 109.5
H7B C7 H7C . . 109.5
C13 C8 C9 . . 117.2(6)
C13 C8 C7 . . 121.4(6)
C9 C8 C7 . . 121.3(7)
C13 C8 Ru1 . . 70.7(3)
C9 C8 Ru1 . . 70.0(4)
C7 C8 Ru1 . . 128.6(4)
C10 C9 C8 . . 121.1(6)
C10 C9 Ru1 . . 71.1(4)
C8 C9 Ru1 . . 72.4(4)
C10 C9 H9 . . 119.4
C8 C9 H9 . . 119.4
Ru1 C9 H9 . . 129.6
C9 C10 C11 . . 122.0(6)
C9 C10 Ru1 . . 71.8(3)
C11 C10 Ru1 . . 73.7(3)
C9 C10 H10 . . 119.0
C11 C10 H10 . . 119.0
Ru1 C10 H10 . . 127.7
C12 C11 C10 . . 116.3(6)
C12 C11 C14 . . 122.1(6)
C10 C11 C14 . . 121.6(6)
C12 C11 Ru1 . . 69.6(3)
C10 C11 Ru1 . . 69.1(3)
C14 C11 Ru1 . . 132.7(4)
C11 C12 C13 . . 122.3(6)
C11 C12 Ru1 . . 73.7(3)
C13 C12 Ru1 . . 71.5(3)
C11 C12 H12 . . 118.8
C13 C12 H12 . . 118.8
Ru1 C12 H12 . . 128.3
C8 C13 C12 . . 120.9(6)
C8 C13 Ru1 . . 72.5(3)
C12 C13 Ru1 . . 70.9(3)
C8 C13 H13 . . 119.6
C12 C13 H13 . . 119.6
Ru1 C13 H13 . . 129.5
C11 C14 C15 . . 114.1(5)
C11 C14 C16 . . 109.0(5)
C15 C14 C16 . . 111.3(6)
C11 C14 H14 . . 107.4
C15 C14 H14 . . 107.4
C16 C14 H14 . . 107.4
C14 C15 H15A . . 109.5
C14 C15 H15B . . 109.5
H15A C15 H15B . . 109.5
C14 C15 H15C . . 109.5
H15A C15 H15C . . 109.5
H15B C15 H15C . . 109.5
C14 C16 H16A . . 109.5
C14 C16 H16B . . 109.5
H16A C16 H16B . . 109.5
C14 C16 H16C . . 109.5
H16A C16 H16C . . 109.5
H16B C16 H16C . . 109.5

loop_
_geom_bond_atom_site_label_1
_geom_bond_atom_site_label_2
_geom_bond_site_symmetry_2
_geom_bond_distance
_geom_bond_publ_flag
Ru1 C10 . 2.193(6) ?
Ru1 C12 . 2.201(6) ?
Ru1 C9 . 2.202(6) ?
Ru1 C13 . 2.210(6) ?
Ru1 C8 . 2.233(6) ?
Ru1 C11 . 2.254(6) ?
Ru1 S1 2_566 2.364(2) ?
Ru1 S2 2_566 2.386(2) ?
Ru1 S1 . 2.3983(19) ?
S1 C6 . 1.786(6) ?
S1 Ru1 2_566 2.364(2) ?
S2 C1 . 1.762(6) ?
S2 Ru1 2_566 2.386(2) ?
C1 C6 . 1.386(9) ?
C1 C2 . 1.392(8) ?
C2 C3 . 1.366(10) ?
C2 H2 . 0.93 ?
C3 C4 . 1.394(11) ?
C3 H3 . 0.93 ?
C4 C5 . 1.377(9) ?
C4 H4 . 0.93 ?
C5 C6 . 1.401(9) ?
C5 H5 . 0.93 ?
C7 C8 . 1.479(9) ?
C7 H7A . 0.96 ?
C7 H7B . 0.96 ?
C7 H7C . 0.96 ?
C8 C13 . 1.402(9) ?
C8 C9 . 1.430(9) ?
C9 C10 . 1.398(9) ?
C9 H9 . 0.93 ?
C10 C11 . 1.421(9) ?
C10 H10 . 0.93 ?
C11 C12 . 1.404(8) ?
C11 C14 . 1.503(9) ?
C12 C13 . 1.421(9) ?
C12 H12 . 0.93 ?
C13 H13 . 0.93 ?
C14 C15 . 1.515(9) ?
C14 C16 . 1.530(9) ?
C14 H14 . 0.98 ?
C15 H15A . 0.96 ?
C15 H15B . 0.96 ?
C15 H15C . 0.96 ?
C16 H16A . 0.96 ?
C16 H16B . 0.96 ?
C16 H16C . 0.96 ?

loop_
_geom_torsion_atom_site_label_1
_geom_torsion_atom_site_label_2
_geom_torsion_atom_site_label_3
_geom_torsion_atom_site_label_4
_geom_torsion_site_symmetry_1
_geom_torsion_site_symmetry_4
_geom_torsion
C10 Ru1 S1 C6 . . 89.4(4)
C12 Ru1 S1 C6 . . 42.3(3)
C9 Ru1 S1 C6 . . -21.5(7)
C13 Ru1 S1 C6 . . 4.7(3)
C8 Ru1 S1 C6 . . -22.7(3)
C11 Ru1 S1 C6 . . 74.2(3)
S1 Ru1 S1 C6 2_566 . -106.4(2)
S2 Ru1 S1 C6 2_566 . 168.4(2)
C10 Ru1 S1 Ru1 . 2_566 -164.1(3)
C12 Ru1 S1 Ru1 . 2_566 148.76(17)
C9 Ru1 S1 Ru1 . 2_566 84.9(7)
C13 Ru1 S1 Ru1 . 2_566 111.17(18)
C8 Ru1 S1 Ru1 . 2_566 83.7(2)
C11 Ru1 S1 Ru1 . 2_566 -179.35(17)
S2 Ru1 S1 Ru1 2_566 2_566 -85.21(8)
Ru1 S2 C1 C6 2_566 . 13.8(5)
Ru1 S2 C1 C2 2_566 . -167.6(5)
C6 C1 C2 C3 . . -2.7(10)
S2 C1 C2 C3 . . 178.7(6)
C1 C2 C3 C4 . . -2.0(11)
C2 C3 C4 C5 . . 4.5(12)
C3 C4 C5 C6 . . -2.2(10)
C2 C1 C6 C5 . . 5.0(9)
S2 C1 C6 C5 . . -176.5(5)
C2 C1 C6 S1 . . -172.1(5)
S2 C1 C6 S1 . . 6.4(7)
C4 C5 C6 C1 . . -2.5(9)
C4 C5 C6 S1 . . 174.6(5)
Ru1 S1 C6 C1 2_566 . -23.2(5)
Ru1 S1 C6 C1 . . 79.4(5)
Ru1 S1 C6 C5 2_566 . 159.6(4)
Ru1 S1 C6 C5 . . -97.7(5)
C10 Ru1 C8 C13 . . -101.6(4)
C12 Ru1 C8 C13 . . -29.1(3)
C9 Ru1 C8 C13 . . -130.1(5)
C11 Ru1 C8 C13 . . -65.0(4)
S1 Ru1 C8 C13 2_566 . 128.8(3)
S2 Ru1 C8 C13 2_566 . -151.7(3)
S1 Ru1 C8 C13 . . 49.4(4)
C10 Ru1 C8 C9 . . 28.5(4)
C12 Ru1 C8 C9 . . 101.0(4)
C13 Ru1 C8 C9 . . 130.1(5)
C11 Ru1 C8 C9 . . 65.1(4)
S1 Ru1 C8 C9 2_566 . -101.1(4)
S2 Ru1 C8 C9 2_566 . -21.6(5)
S1 Ru1 C8 C9 . . 179.5(3)
C10 Ru1 C8 C7 . . 143.1(7)
C12 Ru1 C8 C7 . . -144.3(7)
C9 Ru1 C8 C7 . . 114.7(8)
C13 Ru1 C8 C7 . . -115.3(8)
C11 Ru1 C8 C7 . . 179.8(7)
S1 Ru1 C8 C7 2_566 . 13.6(6)
S2 Ru1 C8 C7 2_566 . 93.1(7)
S1 Ru1 C8 C7 . . -65.9(7)
C13 C8 C9 C10 . . 0.4(9)
C7 C8 C9 C10 . . -177.7(6)
Ru1 C8 C9 C10 . . -53.9(5)
C13 C8 C9 Ru1 . . 54.3(5)
C7 C8 C9 Ru1 . . -123.7(6)
C12 Ru1 C9 C10 . . 65.6(4)
C13 Ru1 C9 C10 . . 103.0(4)
C8 Ru1 C9 C10 . . 133.0(6)
C11 Ru1 C9 C10 . . 28.9(4)
S1 Ru1 C9 C10 2_566 . -145.7(3)
S2 Ru1 C9 C10 2_566 . -59.1(4)
S1 Ru1 C9 C10 . . 131.4(6)
C10 Ru1 C9 C8 . . -133.0(6)
C12 Ru1 C9 C8 . . -67.5(4)
C13 Ru1 C9 C8 . . -30.0(4)
C11 Ru1 C9 C8 . . -104.2(4)
S1 Ru1 C9 C8 2_566 . 81.2(4)
S2 Ru1 C9 C8 2_566 . 167.8(3)
S1 Ru1 C9 C8 . . -1.6(9)
C8 C9 C10 C11 . . -1.9(9)
Ru1 C9 C10 C11 . . -56.3(5)
C8 C9 C10 Ru1 . . 54.5(5)
C12 Ru1 C10 C9 . . -102.8(4)
C13 Ru1 C10 C9 . . -65.6(4)
C8 Ru1 C10 C9 . . -28.8(4)
C11 Ru1 C10 C9 . . -132.7(6)
S1 Ru1 C10 C9 2_566 . 43.8(4)
S2 Ru1 C10 C9 2_566 . 127.1(4)
S1 Ru1 C10 C9 . . -155.8(3)
C12 Ru1 C10 C11 . . 29.8(3)
C9 Ru1 C10 C11 . . 132.7(6)
C13 Ru1 C10 C11 . . 67.1(4)
C8 Ru1 C10 C11 . . 103.8(4)
S1 Ru1 C10 C11 2_566 . 176.5(3)
S2 Ru1 C10 C11 2_566 . -100.3(3)
S1 Ru1 C10 C11 . . -23.1(6)
C9 C10 C11 C12 . . 2.7(8)
Ru1 C10 C11 C12 . . -52.7(5)
C9 C10 C11 C14 . . -176.4(5)
Ru1 C10 C11 C14 . . 128.1(5)
C9 C10 C11 Ru1 . . 55.5(5)
C10 Ru1 C11 C12 . . 130.4(5)
C9 Ru1 C11 C12 . . 101.7(4)
C13 Ru1 C11 C12 . . 28.8(4)
C8 Ru1 C11 C12 . . 64.8(4)
S1 Ru1 C11 C12 2_566 . 120.6(5)
S2 Ru1 C11 C12 2_566 . -147.5(3)
S1 Ru1 C11 C12 . . -61.7(4)
C12 Ru1 C11 C10 . . -130.4(5)
C9 Ru1 C11 C10 . . -28.8(4)
C13 Ru1 C11 C10 . . -101.7(4)
C8 Ru1 C11 C10 . . -65.7(4)
S1 Ru1 C11 C10 2_566 . -9.9(8)
S2 Ru1 C11 C10 2_566 . 82.0(4)
S1 Ru1 C11 C10 . . 167.9(3)
C10 Ru1 C11 C14 . . -114.2(7)
C12 Ru1 C11 C14 . . 115.3(7)
C9 Ru1 C11 C14 . . -143.0(7)
C13 Ru1 C11 C14 . . 144.1(7)
C8 Ru1 C11 C14 . . -179.9(6)
S1 Ru1 C11 C14 2_566 . -124.1(6)
S2 Ru1 C11 C14 2_566 . -32.2(6)
S1 Ru1 C11 C14 . . 53.6(6)
C10 C11 C12 C13 . . -2.4(8)
C14 C11 C12 C13 . . 176.7(5)
Ru1 C11 C12 C13 . . -54.8(5)
C10 C11 C12 Ru1 . . 52.5(5)
C14 C11 C12 Ru1 . . -128.4(5)
C10 Ru1 C12 C11 . . -30.2(4)
C9 Ru1 C12 C11 . . -67.1(4)
C13 Ru1 C12 C11 . . -133.3(5)
C8 Ru1 C12 C11 . . -104.8(4)
S1 Ru1 C12 C11 2_566 . -151.3(3)
S2 Ru1 C12 C11 2_566 . 41.5(4)
S1 Ru1 C12 C11 . . 127.0(3)
C10 Ru1 C12 C13 . . 103.0(4)
C9 Ru1 C12 C13 . . 66.2(4)
C8 Ru1 C12 C13 . . 28.5(4)
C11 Ru1 C12 C13 . . 133.3(5)
S1 Ru1 C12 C13 2_566 . -18.1(5)
S2 Ru1 C12 C13 2_566 . 174.7(3)
S1 Ru1 C12 C13 . . -99.8(3)
C9 C8 C13 C12 . . -0.1(8)
C7 C8 C13 C12 . . 178.0(5)
Ru1 C8 C13 C12 . . 54.0(5)
C9 C8 C13 Ru1 . . -54.0(5)
C7 C8 C13 Ru1 . . 124.1(6)
C11 C12 C13 C8 . . 1.1(9)
Ru1 C12 C13 C8 . . -54.7(5)
C11 C12 C13 Ru1 . . 55.8(5)
C10 Ru1 C13 C8 . . 67.4(4)
C12 Ru1 C13 C8 . . 132.7(5)
C9 Ru1 C13 C8 . . 30.6(4)
C11 Ru1 C13 C8 . . 104.6(4)
S1 Ru1 C13 C8 2_566 . -57.3(4)
S2 Ru1 C13 C8 2_566 . 117.6(6)
S1 Ru1 C13 C8 . . -142.0(3)
C10 Ru1 C13 C12 . . -65.3(4)
C9 Ru1 C13 C12 . . -102.1(4)
C8 Ru1 C13 C12 . . -132.7(5)
C11 Ru1 C13 C12 . . -28.2(3)
S1 Ru1 C13 C12 2_566 . 170.0(3)
S2 Ru1 C13 C12 2_566 . -15.1(8)
S1 Ru1 C13 C12 . . 85.2(3)
C12 C11 C14 C15 . . 55.1(8)
C10 C11 C14 C15 . . -125.9(6)
Ru1 C11 C14 C15 . . -36.0(9)
C12 C11 C14 C16 . . -70.1(7)
C10 C11 C14 C16 . . 109.0(7)
Ru1 C11 C14 C16 . . -161.2(5)
